data_7235206
loop_
_publ_author_name
'Dort\'ez, Silvia'
'Fern\'andez-Palacio, Francisco'
'Dami\'an, Jes\'us'
'Gaiteiro, Carlos'
'Ramos, Javier'
'G\'omez-Sal, Pilar'
'Mosquera, Marta E. G.'

_publ_section_title
;
 Halogen bonding (HaB) in E--I&#x22EF;X--M systems: influence of the
 halogen donor on the HaB nature
;
_journal_issue 5
_journal_name_full CrystEngComm
_journal_page_first 870
_journal_page_last 877
_journal_paper_doi 10.1039/C9CE01449G
_journal_volume 22
_journal_year 2020
_chemical_compound_source 'synthesis as described'
_chemical_formula_moiety 'C26 H36 Br2 F4 I2 N4 Ru1'
_chemical_formula_sum 'C28 H40 Br2 Cl4 F4 I2 N4 Ru'
_chemical_formula_weight 1165.13
_space_group_IT_number 2
_space_group_name_Hall '-P 1'
_space_group_name_H-M_alt 'P -1'
_symmetry_cell_setting triclinic
_symmetry_Int_Tables_number 2
_symmetry_space_group_name_Hall '-P 1'
_symmetry_space_group_name_H-M 'P -1'
_atom_sites_solution_hydrogens geom
_atom_sites_solution_primary direct
_atom_sites_solution_secondary difmap
_audit_conform_dict_location ftp://ftp.iucr.org/pub/cif_core.dic
_audit_conform_dict_name cif_core.dic
_audit_conform_dict_version 2.4.5
_audit_creation_date 2019-07-25T12:26:48-00:00
_audit_creation_method 'WinGX routine CIF_UPDATE'
_audit_update_record
;
2019-07-30 deposited with the CCDC.	2019-11-18 downloaded from the CCDC.
;
_cell_angle_alpha 71.7590(10)
_cell_angle_beta 81.883(2)
_cell_angle_gamma 80.600(2)
_cell_formula_units_Z 1
_cell_length_a 9.3125(4)
_cell_length_b 9.3992(4)
_cell_length_c 12.7543(5)
_cell_measurement_reflns_used 241
_cell_measurement_temperature 200(2)
_cell_measurement_theta_max 16.21
_cell_measurement_theta_min 3.27
_cell_measurement_wavelength 0.71073
_cell_volume 1041.20(8)
_computing_molecular_graphics 'Ortep-3 for Windows (Farrugia, 1997)'
_computing_publication_material 'WinGX publication routines (Farrugia, 1999)'
_computing_structure_refinement 'SHELXL-97 (Sheldrick, 2008)'
_diffrn_ambient_temperature 200(2)
_diffrn_detector 'CCD plate'
_diffrn_detector_area_resol_mean 9
_diffrn_measured_fraction_theta_full 0.876
_diffrn_measured_fraction_theta_max 0.876
_diffrn_measurement_device '95mm CCD camera on \k-goniostat'
_diffrn_measurement_device_type KappaCCD
_diffrn_measurement_method 'CCD rotation images, thick slices'
_diffrn_orient_matrix_type X=UH
_diffrn_orient_matrix_UB_11 0.01
_diffrn_orient_matrix_UB_12 0
_diffrn_orient_matrix_UB_13 0
_diffrn_orient_matrix_UB_21 0
_diffrn_orient_matrix_UB_22 0.01
_diffrn_orient_matrix_UB_23 0
_diffrn_orient_matrix_UB_31 0
_diffrn_orient_matrix_UB_32 0
_diffrn_orient_matrix_UB_33 0.01
_diffrn_radiation_monochromator graphite
_diffrn_radiation_probe x-ray
_diffrn_radiation_type MoK\a
_diffrn_radiation_wavelength 0.71073
_diffrn_reflns_av_R_equivalents 0.0445
_diffrn_reflns_av_unetI/netI 0.0512
_diffrn_reflns_limit_h_max 11
_diffrn_reflns_limit_h_min -11
_diffrn_reflns_limit_k_max 11
_diffrn_reflns_limit_k_min -11
_diffrn_reflns_limit_l_max 15
_diffrn_reflns_limit_l_min -15
_diffrn_reflns_number 8243
_diffrn_reflns_theta_full 25.75
_diffrn_reflns_theta_max 25.75
_diffrn_reflns_theta_min 1.69
_diffrn_source 'Enraf Nonius FR590'
_exptl_absorpt_coefficient_mu 4.076
_exptl_absorpt_correction_type none
_exptl_crystal_colour orange
_exptl_crystal_density_diffrn 1.858
_exptl_crystal_density_method 'not measured'
_exptl_crystal_description prism
_exptl_crystal_F_000 560
_exptl_crystal_size_max 0.25
_exptl_crystal_size_mid 0.1
_exptl_crystal_size_min 0.1
_refine_diff_density_max 2.205
_refine_diff_density_min -2.351
_refine_diff_density_rms 0.346
_refine_ls_extinction_coef 0.017(3)
_refine_ls_extinction_expression Fc^*^=kFc[1+0.001xFc^2^\l^3^/sin(2\q)]^-1/4^
_refine_ls_extinction_method SHELXL
_refine_ls_goodness_of_fit_ref 1.138
_refine_ls_hydrogen_treatment mixed
_refine_ls_matrix_type full
_refine_ls_number_constraints 0
_refine_ls_number_parameters 206
_refine_ls_number_reflns 3500
_refine_ls_number_restraints 0
_refine_ls_restrained_S_all 1.138
_refine_ls_R_factor_all 0.0817
_refine_ls_R_factor_gt 0.068
_refine_ls_shift/su_max 0.001
_refine_ls_shift/su_mean 0
_refine_ls_structure_factor_coef Fsqd
_refine_ls_weighting_details 'calc w=1/[\s^2^(Fo^2^)+(0.1691P)^2^+11.2754P] where P=(Fo^2^+2Fc^2^)/3'
_refine_ls_weighting_scheme calc
_refine_ls_wR_factor_gt 0.2074
_refine_ls_wR_factor_ref 0.2633
_reflns_number_gt 3153
_reflns_number_total 3500
_reflns_threshold_expression >2\s(I)
_cod_data_source_file c9ce01449g13.cif
_cod_data_source_block shelx
_cod_depositor_comments
;Adding full bibliography for 7235204--7235206.cif.

 Adding full bibliography for 7235204--7235206.cif.
;
_cod_database_code 7235206

loop_
_symmetry_equiv_pos_as_xyz
'x, y, z'
'-x, -y, -z'

loop_
_atom_site_label
_atom_site_type_symbol
_atom_site_fract_x
_atom_site_fract_y
_atom_site_fract_z
_atom_site_U_iso_or_equiv
_atom_site_adp_type
_atom_site_occupancy
_atom_site_symmetry_multiplicity
_atom_site_calc_flag
_atom_site_refinement_flags
Ru1 Ru 0 0 0.5 0.0196(4) Uani 1 2 d S
I1 I -0.30238(8) 0.36061(9) 0.23409(6) 0.0360(4) Uani 1 1 d .
Br1 Br -0.15349(14) 0.25612(14) 0.47273(10) 0.0393(5) Uani 1 1 d .
N1 N 0.1246(11) 0.1055(12) 0.2486(7) 0.036(2) Uani 1 1 d .
N2 N 0.2447(11) 0.1181(11) 0.5865(8) 0.032(2) Uani 1 1 d .
C6 C 0.4976(16) 0.080(2) 0.6156(15) 0.062(5) Uani 1 1 d .
H6A H 0.5244 0.1146 0.5371 0.093 Uiso 1 1 calc R
H6B H 0.4922 -0.0266 0.638 0.093 Uiso 1 1 calc R
H6C H 0.5698 0.1 0.6542 0.093 Uiso 1 1 calc R
C7 C 0.3547(12) 0.1597(14) 0.6424(8) 0.031(2) Uani 1 1 d .
C9 C 0.3224(18) 0.082(2) 0.1094(14) 0.066(5) Uani 1 1 d .
H9A H 0.3816 0.127 0.1433 0.1 Uiso 1 1 calc R
H9B H 0.3511 0.1073 0.0312 0.1 Uiso 1 1 calc R
H9C H 0.3355 -0.0253 0.1415 0.1 Uiso 1 1 calc R
C11 C 0.347(3) 0.3350(19) 0.5991(18) 0.080(7) Uani 1 1 d .
H11A H 0.2509 0.3798 0.6194 0.12 Uiso 1 1 calc R
H11B H 0.3664 0.3663 0.5198 0.12 Uiso 1 1 calc R
H11C H 0.4181 0.367 0.6313 0.12 Uiso 1 1 calc R
C5 C 0.1579(14) 0.0795(13) 0.5504(8) 0.034(3) Uani 1 1 d .
C13 C 0.1638(15) 0.1426(14) 0.1289(10) 0.039(3) Uani 1 1 d .
C14 C 0.1478(19) 0.3174(19) 0.0812(12) 0.057(4) Uani 1 1 d .
H14A H 0.2129 0.3565 0.1143 0.085 Uiso 1 1 calc R
H14B H 0.0489 0.3585 0.0975 0.085 Uiso 1 1 calc R
H14C H 0.1719 0.3452 0.0023 0.085 Uiso 1 1 calc R
C16 C 0.0650(19) 0.081(2) 0.0802(12) 0.056(4) Uani 1 1 d .
H16A H -0.0339 0.1228 0.0953 0.083 Uiso 1 1 calc R
H16B H 0.0742 -0.0272 0.1119 0.083 Uiso 1 1 calc R
H16C H 0.0897 0.1052 0.0015 0.083 Uiso 1 1 calc R
C17 C 0.3062(18) 0.1097(18) 0.7666(10) 0.052(4) Uani 1 1 d .
H17A H 0.2128 0.1643 0.7808 0.077 Uiso 1 1 calc R
H17B H 0.3768 0.1299 0.8064 0.077 Uiso 1 1 calc R
H17C H 0.2987 0.0034 0.7905 0.077 Uiso 1 1 calc R
F1 F -0.3335(9) 0.2272(9) 0.0345(6) 0.0450(18) Uani 1 1 d .
F2 F -0.5092(10) 0.6695(8) 0.1390(6) 0.0461(19) Uani 1 1 d .
C23 C -0.4172(12) 0.3648(11) 0.0177(9) 0.027(2) Uani 1 1 d .
C21 C -0.5051(13) 0.5828(13) 0.0706(11) 0.035(3) Uani 1 1 d .
C22 C -0.4180(14) 0.4444(14) 0.0919(10) 0.037(3) Uani 1 1 d .
C4 C 0.0829(14) 0.0673(13) 0.3414(11) 0.037(3) Uani 1 1 d .
Cl4 Cl -0.2890(6) 0.5953(6) 0.6873(3) 0.0766(13) Uani 1 1 d .
Cl1 Cl -0.0781(8) 0.3556(7) 0.8029(6) 0.103(2) Uani 1 1 d .
C31 C -0.120(2) 0.482(3) 0.6733(15) 0.075(6) Uani 1 1 d .
H31A H -0.1259 0.4254 0.6223 0.09 Uiso 1 1 calc R
H31B H -0.0432 0.5457 0.6429 0.09 Uiso 1 1 calc R

loop_
_atom_site_aniso_label
_atom_site_aniso_U_11
_atom_site_aniso_U_22
_atom_site_aniso_U_33
_atom_site_aniso_U_23
_atom_site_aniso_U_13
_atom_site_aniso_U_12
Ru1 0.0246(7) 0.0220(6) 0.0118(6) -0.0018(4) -0.0045(4) -0.0058(4)
I1 0.0414(6) 0.0362(6) 0.0289(5) -0.0052(4) -0.0130(3) -0.0010(4)
Br1 0.0457(8) 0.0350(7) 0.0353(7) -0.0076(5) -0.0100(5) 0.0000(5)
N1 0.044(6) 0.048(6) 0.012(4) 0.000(4) 0.009(4) -0.024(5)
N2 0.039(5) 0.038(5) 0.026(5) -0.007(4) -0.007(4) -0.024(4)
C6 0.030(7) 0.108(14) 0.060(10) -0.046(10) 0.007(6) -0.014(8)
C7 0.034(6) 0.043(6) 0.014(5) 0.004(4) -0.004(4) -0.019(5)
C9 0.048(9) 0.096(14) 0.044(8) -0.016(9) 0.008(7) 0.003(9)
C11 0.115(16) 0.043(9) 0.097(14) -0.011(9) -0.074(13) -0.018(9)
C5 0.046(7) 0.035(6) 0.015(5) -0.001(4) 0.000(5) -0.006(5)
C13 0.055(8) 0.038(6) 0.022(5) -0.005(5) 0.011(5) -0.018(6)
C14 0.067(10) 0.067(10) 0.031(7) -0.013(7) 0.009(7) -0.007(8)
C16 0.066(9) 0.073(10) 0.033(7) -0.016(7) -0.008(6) -0.020(8)
C17 0.068(10) 0.064(9) 0.024(6) -0.017(6) 0.009(6) -0.019(7)
F1 0.060(5) 0.038(4) 0.031(4) -0.005(3) -0.011(3) 0.004(3)
F2 0.079(6) 0.030(4) 0.034(4) -0.011(3) -0.016(4) -0.008(4)
C23 0.031(5) 0.022(5) 0.029(5) -0.009(4) -0.008(4) -0.002(4)
C21 0.036(6) 0.025(5) 0.044(7) -0.009(5) 0.002(5) -0.007(5)
C22 0.043(7) 0.039(6) 0.033(6) -0.013(5) -0.008(5) -0.010(5)
C4 0.038(6) 0.030(6) 0.048(8) -0.011(5) -0.012(5) -0.012(5)
Cl4 0.077(3) 0.101(4) 0.041(2) -0.006(2) -0.0086(19) -0.005(3)
Cl1 0.118(5) 0.072(3) 0.098(4) -0.017(3) -0.010(4) 0.029(3)
C31 0.079(12) 0.107(15) 0.059(10) -0.050(11) 0.028(9) -0.048(11)

loop_
_atom_type_symbol
_atom_type_description
_atom_type_scat_dispersion_real
_atom_type_scat_dispersion_imag
_atom_type_scat_source
C C 0.0033 0.0016 'International Tables Vol C Tables 4.2.6.8 and 6.1.1.4'
H H 0 0 'International Tables Vol C Tables 4.2.6.8 and 6.1.1.4'
N N 0.0061 0.0033 'International Tables Vol C Tables 4.2.6.8 and 6.1.1.4'
F F 0.0171 0.0103 'International Tables Vol C Tables 4.2.6.8 and 6.1.1.4'
Br Br -0.2901 2.4595 'International Tables Vol C Tables 4.2.6.8 and 6.1.1.4'
Ru Ru -1.2594 0.8363 'International Tables Vol C Tables 4.2.6.8 and 6.1.1.4'
I I -0.4742 1.8119 'International Tables Vol C Tables 4.2.6.8 and 6.1.1.4'
Cl Cl 0.1484 0.1585 'International Tables Vol C Tables 4.2.6.8 and 6.1.1.4'

loop_
_geom_angle_atom_site_label_1
_geom_angle_atom_site_label_2
_geom_angle_atom_site_label_3
_geom_angle
_geom_angle_site_symmetry_1
_geom_angle_site_symmetry_3
C4 Ru1 C4 180.0000(10) . 2_556
C4 Ru1 C5 88.0(4) . 2_556
C4 Ru1 C5 92.0(4) 2_556 2_556
C4 Ru1 C5 92.0(4) . .
C4 Ru1 C5 88.0(4) 2_556 .
C5 Ru1 C5 180.0000(10) 2_556 .
C4 Ru1 Br1 90.6(4) . 2_556
C4 Ru1 Br1 89.4(4) 2_556 2_556
C5 Ru1 Br1 89.1(3) 2_556 2_556
C5 Ru1 Br1 90.9(3) . 2_556
C4 Ru1 Br1 89.4(4) . .
C4 Ru1 Br1 90.6(4) 2_556 .
C5 Ru1 Br1 90.9(3) 2_556 .
C5 Ru1 Br1 89.1(3) . .
Br1 Ru1 Br1 180.00(6) 2_556 .
C4 N1 C13 172.6(11) . .
C5 N2 C7 175.4(10) . .
C6 C7 N2 107.7(11) . .
C6 C7 C17 111.9(12) . .
N2 C7 C17 106.5(9) . .
C6 C7 C11 113.8(14) . .
N2 C7 C11 106.5(10) . .
C17 C7 C11 110.0(13) . .
N2 C5 Ru1 175.1(9) . .
C16 C13 N1 109.1(10) . .
C16 C13 C9 113.3(13) . .
N1 C13 C9 108.0(12) . .
C16 C13 C14 110.5(13) . .
N1 C13 C14 107.6(10) . .
C9 C13 C14 108.1(13) . .
C21 C23 F1 118.8(9) 2_465 .
C21 C23 C22 122.5(11) 2_465 .
F1 C23 C22 118.7(10) . .
C23 C21 F2 119.1(10) 2_465 .
C23 C21 C22 121.5(11) 2_465 .
F2 C21 C22 119.5(11) . .
C23 C22 C21 116.0(11) . .
C23 C22 I1 123.1(9) . .
C21 C22 I1 120.9(9) . .
N1 C4 Ru1 176.9(10) . .
Cl1 C31 Cl4 110.4(9) . .

loop_
_geom_bond_atom_site_label_1
_geom_bond_atom_site_label_2
_geom_bond_distance
_geom_bond_site_symmetry_2
Ru1 C4 2.002(13) .
Ru1 C4 2.002(13) 2_556
Ru1 C5 2.015(12) 2_556
Ru1 C5 2.015(12) .
Ru1 Br1 2.5400(12) 2_556
Ru1 Br1 2.5400(12) .
I1 C22 2.109(12) .
N1 C4 1.153(16) .
N1 C13 1.461(13) .
N2 C5 1.141(15) .
N2 C7 1.490(13) .
C6 C7 1.47(2) .
C7 C17 1.528(15) .
C7 C11 1.56(2) .
C9 C13 1.51(2) .
C13 C16 1.461(19) .
C13 C14 1.55(2) .
F1 C23 1.367(13) .
F2 C21 1.360(14) .
C23 C21 1.343(17) 2_465
C23 C22 1.376(15) .
C21 C23 1.343(17) 2_465
C21 C22 1.385(17) .
Cl4 C31 1.77(2) .
Cl1 C31 1.76(2) .
